data_8107347
loop_
_publ_author_name
'Jiang, Cheng-Jun'
'Wang, Zhi-Hua'
'Xia, Ying-Fan'
'Li, Chao-Feng'
'Lin, Shu-ting'
'Zhang, Jia-rong'

_publ_section_title
;
 The crystal structure of 2,3,4-trihydroxybenzoic-
 acid---pyrazine-2-carboxamide---water (1/1/1), C12H13N3O7
;
_journal_issue 1
_journal_name_full 'Zeitschrift f\"ur Kristallographie - New Crystal Structures'
_journal_page_first 43
_journal_page_last 44
_journal_paper_doi 10.1515/ncrs-2022-0464
_journal_volume 238
_journal_year 2023
_chemical_formula_moiety 'C5 H5 N3 O, C7 H6 O5, H2 O'
_chemical_formula_sum 'C12 H13 N3 O7'
_chemical_formula_weight 311.25
_space_group_crystal_system triclinic
_space_group_IT_number 2
_space_group_name_Hall '-P 1'
_space_group_name_H-M_alt 'P -1'
_atom_sites_solution_hydrogens mixed
_atom_sites_solution_primary dual
_cell_angle_alpha 88.745(5)
_cell_angle_beta 87.764(5)
_cell_angle_gamma 75.785(5)
_cell_formula_units_Z 2
_cell_length_a 6.9878(9)
_cell_length_b 7.0956(8)
_cell_length_c 13.8113(15)
_cell_measurement_reflns_used 4186
_cell_measurement_temperature 296(2)
_cell_measurement_theta_max 27.07
_cell_measurement_theta_min 2.96
_cell_volume 663.27(14)
_computing_cell_refinement 'SAINT V8.40B (Bruker Nano, Inc., 2019)'
_computing_data_collection 'Bruker Instrument Service vV6.2.14'
_computing_data_reduction 'SAINT V8.40B (Bruker Nano, Inc., 2019)'
_computing_molecular_graphics 'Olex2 (Dolomanov et al., 2009)'
_computing_publication_material 'Olex2 (Dolomanov et al., 2009)'
_computing_structure_refinement 'ShelXL (Sheldrick, 2015)'
_computing_structure_solution 'ShelXT (Sheldrick, 2015)'
_diffrn_ambient_temperature 296.15
_diffrn_measured_fraction_theta_full 0.999
_diffrn_measured_fraction_theta_max 0.994
_diffrn_measurement_device_type 'zju Bruker D8 Venture'
_diffrn_measurement_method '\f and \? scans'
_diffrn_radiation_type MoK\a
_diffrn_radiation_wavelength 0.71073
_diffrn_reflns_av_R_equivalents 0.0448
_diffrn_reflns_av_unetI/netI 0.0338
_diffrn_reflns_Laue_measured_fraction_full 0.999
_diffrn_reflns_Laue_measured_fraction_max 0.994
_diffrn_reflns_limit_h_max 9
_diffrn_reflns_limit_h_min -8
_diffrn_reflns_limit_k_max 9
_diffrn_reflns_limit_k_min -9
_diffrn_reflns_limit_l_max 17
_diffrn_reflns_limit_l_min -17
_diffrn_reflns_number 14081
_diffrn_reflns_point_group_measured_fraction_full 0.999
_diffrn_reflns_point_group_measured_fraction_max 0.994
_diffrn_reflns_theta_full 25.242
_diffrn_reflns_theta_max 27.259
_diffrn_reflns_theta_min 2.952
_diffrn_standards_number 0
_exptl_absorpt_coefficient_mu 0.130
_exptl_absorpt_correction_T_max 0.7455
_exptl_absorpt_correction_T_min 0.6927
_exptl_absorpt_correction_type multi-scan
_exptl_absorpt_process_details
;
SADABS-2016/2 (Bruker,2016/2) was used for absorption correction.
wR2(int) was 0.1768 before and 0.0543 after correction.
The Ratio of minimum to maximum transmission is 0.9292.
The \?/2 correction factor is Not present.
;
_exptl_crystal_colour colourless
_exptl_crystal_colour_primary colourless
_exptl_crystal_density_diffrn 1.558
_exptl_crystal_description needle
_exptl_crystal_F_000 324
_exptl_crystal_size_max 0.32
_exptl_crystal_size_mid 0.07
_exptl_crystal_size_min 0.04
_refine_diff_density_max 0.183
_refine_diff_density_min -0.328
_refine_diff_density_rms 0.066
_refine_ls_extinction_coef .
_refine_ls_extinction_method none
_refine_ls_goodness_of_fit_ref 1.048
_refine_ls_hydrogen_treatment constr
_refine_ls_matrix_type full
_refine_ls_number_parameters 206
_refine_ls_number_reflns 2942
_refine_ls_number_restraints 0
_refine_ls_restrained_S_all 1.048
_refine_ls_R_factor_all 0.0636
_refine_ls_R_factor_gt 0.0455
_refine_ls_shift/su_max 0.000
_refine_ls_shift/su_mean 0.000
_refine_ls_structure_factor_coef Fsqd
_refine_ls_weighting_details 'w=1/[\s^2^(Fo^2^)+(0.0562P)^2^+0.1848P] where P=(Fo^2^+2Fc^2^)/3'
_refine_ls_weighting_scheme calc
_refine_ls_wR_factor_gt 0.1146
_refine_ls_wR_factor_ref 0.1264
_reflns_Friedel_coverage 0.000
_reflns_Friedel_fraction_full .
_reflns_Friedel_fraction_max .
_reflns_number_gt 2220
_reflns_number_total 2942
_reflns_threshold_expression 'I > 2\s(I)'
_cod_data_source_file suppl_j_ncrs-2022-0464_suppl.cif
_cod_data_source_block 2
_cod_database_code 8107347
_shelx_space_group_comment
;
The symmetry employed for this shelxl refinement is uniquely defined
by the following loop, which should always be used as a source of
symmetry information in preference to the above space-group names.
They are only intended as comments.
;
_shelx_estimated_absorpt_t_max 0.995
_shelx_estimated_absorpt_t_min 0.959
_olex2_refinement_description
;
1. Fixed Uiso
 At 1.2 times of:
  All C(H) groups, All N(H,H) groups
 At 1.5 times of:
  All O(H) groups, All O(H,H) groups
2.a Free rotating group:
 O7(H7A,H7B)
2.b Aromatic/amide H refined with riding coordinates:
 C1(H1), C2(H2A), C3(H3C), C6(H6A), C7(H7)
2.c X=CH2 refined with riding coordinates:
 N3(H3A,H3B)
2.d Idealised tetrahedral OH refined as rotating group:
 O2(H2), O3(H3), O4(H4), O6(H6)
;

loop_
_space_group_symop_operation_xyz
'x, y, z'
'-x, -y, -z'

loop_
_atom_site_label
_atom_site_type_symbol
_atom_site_fract_x
_atom_site_fract_y
_atom_site_fract_z
_atom_site_U_iso_or_equiv
_atom_site_adp_type
_atom_site_occupancy
_atom_site_site_symmetry_order
_atom_site_calc_flag
_atom_site_refinement_flags_posn
_atom_site_refinement_flags_adp
_atom_site_refinement_flags_occupancy
_atom_site_disorder_assembly
_atom_site_disorder_group
O1 O 0.6668(2) -0.30921(18) 0.46362(9) 0.0527(4) Uani 1 1 d . . . . .
N1 N 0.8304(2) -0.50080(18) 0.23003(10) 0.0343(3) Uani 1 1 d . . . . .
N2 N 0.6535(2) -0.11898(19) 0.17636(11) 0.0387(3) Uani 1 1 d . . . . .
N3 N 0.8308(3) -0.6110(2) 0.42042(12) 0.0549(5) Uani 1 1 d . . . . .
H3A H 0.834718 -0.653143 0.479337 0.066 Uiso 1 1 calc R . . . .
H3B H 0.883113 -0.688266 0.374258 0.066 Uiso 1 1 calc R . . . .
C1 C 0.8259(3) -0.4410(2) 0.13819(12) 0.0378(4) Uani 1 1 d . . . . .
H1 H 0.884554 -0.529154 0.090458 0.045 Uiso 1 1 calc R . . . .
C2 C 0.7369(3) -0.2517(2) 0.11112(13) 0.0406(4) Uani 1 1 d . . . . .
H2A H 0.735411 -0.216666 0.045825 0.049 Uiso 1 1 calc R . . . .
C3 C 0.6578(2) -0.1767(2) 0.26904(13) 0.0368(4) Uani 1 1 d . . . . .
H3C H 0.601462 -0.087254 0.316624 0.044 Uiso 1 1 calc R . . . .
C4 C 0.7450(2) -0.3677(2) 0.29606(12) 0.0329(4) Uani 1 1 d . . . . .
C5 C 0.7447(3) -0.4278(2) 0.40087(12) 0.0373(4) Uani 1 1 d . . . . .
O2 O 0.0349(2) 1.13385(17) 0.13898(9) 0.0511(4) Uani 1 1 d . . . . .
H2 H 0.001750 1.189201 0.190677 0.077 Uiso 1 1 calc GR . . . .
O3 O 0.0480(2) 0.99593(17) 0.32234(9) 0.0458(3) Uani 1 1 d . . . . .
H3 H 0.116074 0.975597 0.370300 0.069 Uiso 1 1 calc GR . . . .
O4 O 0.2323(2) 0.61172(17) 0.36041(8) 0.0459(3) Uani 1 1 d . . . . .
H4 H 0.287508 0.495595 0.362441 0.069 Uiso 1 1 calc GR . . . .
O5 O 0.4161(2) 0.27699(17) 0.28937(9) 0.0543(4) Uani 1 1 d . . . . .
O6 O 0.4828(2) 0.25191(16) 0.13007(9) 0.0473(3) Uani 1 1 d . . . . .
H6 H 0.534079 0.139067 0.145479 0.071 Uiso 1 1 calc GR . . . .
C6 C 0.2969(2) 0.6343(2) 0.09531(11) 0.0338(4) Uani 1 1 d . . . . .
H6A H 0.351009 0.555193 0.043354 0.041 Uiso 1 1 calc R . . . .
C7 C 0.2050(3) 0.8262(2) 0.07836(12) 0.0378(4) Uani 1 1 d . . . . .
H7 H 0.195666 0.876550 0.015498 0.045 Uiso 1 1 calc R . . . .
C8 C 0.1264(2) 0.9437(2) 0.15624(12) 0.0349(4) Uani 1 1 d . . . . .
C9 C 0.1367(2) 0.8714(2) 0.25027(11) 0.0325(3) Uani 1 1 d . . . . .
C10 C 0.2279(2) 0.6758(2) 0.26754(11) 0.0305(3) Uani 1 1 d . . . . .
C11 C 0.3105(2) 0.5559(2) 0.18910(11) 0.0311(3) Uani 1 1 d . . . . .
C12 C 0.4064(3) 0.3502(2) 0.20788(12) 0.0366(4) Uani 1 1 d . . . . .
O7 O 0.7327(2) 0.0425(2) 0.52481(11) 0.0565(4) Uani 1 1 d . . . . .
H7A H 0.619630 0.121831 0.524268 0.085 Uiso 1 1 d G . . . .
H7B H 0.725268 -0.065629 0.501957 0.085 Uiso 1 1 d G . . . .

loop_
_atom_site_aniso_label
_atom_site_aniso_U_11
_atom_site_aniso_U_22
_atom_site_aniso_U_33
_atom_site_aniso_U_23
_atom_site_aniso_U_13
_atom_site_aniso_U_12
O1 0.0737(9) 0.0380(7) 0.0404(7) -0.0095(5) 0.0055(6) -0.0027(6)
N1 0.0388(7) 0.0257(6) 0.0352(7) -0.0012(5) -0.0027(6) -0.0014(5)
N2 0.0426(8) 0.0262(7) 0.0444(8) 0.0024(6) -0.0017(6) -0.0030(6)
N3 0.0868(13) 0.0344(8) 0.0333(8) 0.0021(6) 0.0042(8) 0.0032(8)
C1 0.0437(9) 0.0298(8) 0.0363(9) -0.0020(7) -0.0013(7) -0.0019(7)
C2 0.0506(10) 0.0321(8) 0.0363(9) 0.0038(7) -0.0019(7) -0.0052(7)
C3 0.0401(9) 0.0264(8) 0.0409(9) -0.0019(7) 0.0015(7) -0.0029(6)
C4 0.0337(8) 0.0260(7) 0.0379(9) -0.0016(6) -0.0010(6) -0.0052(6)
C5 0.0437(9) 0.0304(8) 0.0365(9) -0.0031(7) 0.0002(7) -0.0066(7)
O2 0.0724(9) 0.0278(6) 0.0402(7) 0.0016(5) -0.0038(6) 0.0124(6)
O3 0.0600(8) 0.0342(6) 0.0337(6) -0.0086(5) -0.0021(6) 0.0075(6)
O4 0.0715(9) 0.0311(6) 0.0286(6) 0.0013(5) 0.0011(6) -0.0008(6)
O5 0.0849(10) 0.0306(6) 0.0378(7) 0.0045(5) 0.0039(7) 0.0030(6)
O6 0.0677(9) 0.0260(6) 0.0375(7) -0.0022(5) 0.0074(6) 0.0079(6)
C6 0.0354(8) 0.0314(8) 0.0307(8) -0.0025(6) 0.0019(6) -0.0008(6)
C7 0.0428(9) 0.0349(8) 0.0301(8) 0.0017(7) 0.0014(7) 0.0004(7)
C8 0.0376(9) 0.0260(7) 0.0364(9) 0.0006(6) -0.0033(7) 0.0012(6)
C9 0.0349(8) 0.0268(7) 0.0327(8) -0.0040(6) -0.0009(6) -0.0013(6)
C10 0.0355(8) 0.0270(7) 0.0272(8) -0.0001(6) -0.0005(6) -0.0046(6)
C11 0.0329(8) 0.0258(7) 0.0327(8) -0.0022(6) 0.0009(6) -0.0037(6)
C12 0.0430(9) 0.0278(8) 0.0354(9) -0.0017(6) 0.0016(7) -0.0019(7)
O7 0.0674(9) 0.0425(7) 0.0575(9) -0.0101(6) -0.0112(7) -0.0073(6)

loop_
_atom_type_symbol
_atom_type_description
_atom_type_scat_dispersion_real
_atom_type_scat_dispersion_imag
_atom_type_scat_source
C C 0.0033 0.0016 'International Tables Vol C Tables 4.2.6.8 and 6.1.1.4'
H H 0.0000 0.0000 'International Tables Vol C Tables 4.2.6.8 and 6.1.1.4'
N N 0.0061 0.0033 'International Tables Vol C Tables 4.2.6.8 and 6.1.1.4'
O O 0.0106 0.0060 'International Tables Vol C Tables 4.2.6.8 and 6.1.1.4'

loop_
_geom_angle_atom_site_label_1
_geom_angle_atom_site_label_2
_geom_angle_atom_site_label_3
_geom_angle
_geom_angle_site_symmetry_1
_geom_angle_site_symmetry_3
C1 N1 C4 116.55(13) . .
C2 N2 C3 117.04(14) . .
H3A N3 H3B 120.0 . .
C5 N3 H3A 120.0 . .
C5 N3 H3B 120.0 . .
N1 C1 H1 118.9 . .
N1 C1 C2 122.18(15) . .
C2 C1 H1 118.9 . .
N2 C2 C1 121.46(16) . .
N2 C2 H2A 119.3 . .
C1 C2 H2A 119.3 . .
N2 C3 H3C 119.3 . .
N2 C3 C4 121.45(15) . .
C4 C3 H3C 119.3 . .
N1 C4 C3 121.30(15) . .
N1 C4 C5 118.75(13) . .
C3 C4 C5 119.95(14) . .
O1 C5 N3 123.32(17) . .
O1 C5 C4 120.50(15) . .
N3 C5 C4 116.18(15) . .
C8 O2 H2 109.5 . .
C9 O3 H3 109.5 . .
C10 O4 H4 109.5 . .
C12 O6 H6 109.5 . .
C7 C6 H6A 119.4 . .
C7 C6 C11 121.18(14) . .
C11 C6 H6A 119.4 . .
C6 C7 H7 120.4 . .
C6 C7 C8 119.11(15) . .
C8 C7 H7 120.4 . .
O2 C8 C7 118.86(15) . .
O2 C8 C9 119.71(14) . .
C9 C8 C7 121.42(14) . .
O3 C9 C8 117.44(13) . .
O3 C9 C10 122.94(14) . .
C8 C9 C10 119.56(14) . .
O4 C10 C9 117.32(13) . .
O4 C10 C11 123.22(13) . .
C9 C10 C11 119.46(14) . .
C6 C11 C10 119.27(14) . .
C6 C11 C12 121.59(14) . .
C10 C11 C12 119.14(14) . .
O5 C12 O6 122.83(14) . .
O5 C12 C11 122.79(14) . .
O6 C12 C11 114.37(14) . .
H7A O7 H7B 109.5 . .

loop_
_geom_bond_atom_site_label_1
_geom_bond_atom_site_label_2
_geom_bond_distance
_geom_bond_site_symmetry_2
O1 C5 1.235(2) .
N1 C1 1.328(2) .
N1 C4 1.341(2) .
N2 C2 1.329(2) .
N2 C3 1.334(2) .
N3 H3A 0.8600 .
N3 H3B 0.8600 .
N3 C5 1.318(2) .
C1 H1 0.9300 .
C1 C2 1.384(2) .
C2 H2A 0.9300 .
C3 H3C 0.9300 .
C3 C4 1.392(2) .
C4 C5 1.500(2) .
O2 H2 0.8200 .
O2 C8 1.3636(18) .
O3 H3 0.8200 .
O3 C9 1.3700(18) .
O4 H4 0.8200 .
O4 C10 1.3505(19) .
O5 C12 1.226(2) .
O6 H6 0.8200 .
O6 C12 1.3159(19) .
C6 H6A 0.9300 .
C6 C7 1.375(2) .
C6 C11 1.396(2) .
C7 H7 0.9300 .
C7 C8 1.386(2) .
C8 C9 1.384(2) .
C9 C10 1.397(2) .
C10 C11 1.407(2) .
C11 C12 1.471(2) .
O7 H7A 0.8500 .
O7 H7B 0.8501 .

loop_
_geom_torsion_atom_site_label_1
_geom_torsion_atom_site_label_2
_geom_torsion_atom_site_label_3
_geom_torsion_atom_site_label_4
_geom_torsion
_geom_torsion_site_symmetry_1
_geom_torsion_site_symmetry_2
_geom_torsion_site_symmetry_3
_geom_torsion_site_symmetry_4
N1 C1 C2 N2 1.0(3) . . . .
N1 C4 C5 O1 -179.80(16) . . . .
N1 C4 C5 N3 0.1(2) . . . .
N2 C3 C4 N1 0.9(3) . . . .
N2 C3 C4 C5 -179.19(15) . . . .
C1 N1 C4 C3 -0.5(2) . . . .
C1 N1 C4 C5 179.62(15) . . . .
C2 N2 C3 C4 -0.4(2) . . . .
C3 N2 C2 C1 -0.6(3) . . . .
C3 C4 C5 O1 0.3(3) . . . .
C3 C4 C5 N3 -179.75(16) . . . .
C4 N1 C1 C2 -0.4(2) . . . .
O2 C8 C9 O3 1.7(2) . . . .
O2 C8 C9 C10 179.01(15) . . . .
O3 C9 C10 O4 -2.1(2) . . . .
O3 C9 C10 C11 178.06(15) . . . .
O4 C10 C11 C6 179.23(15) . . . .
O4 C10 C11 C12 0.1(2) . . . .
C6 C7 C8 O2 -179.80(16) . . . .
C6 C7 C8 C9 -0.7(3) . . . .
C6 C11 C12 O5 -178.29(17) . . . .
C6 C11 C12 O6 2.5(2) . . . .
C7 C6 C11 C10 0.2(2) . . . .
C7 C6 C11 C12 179.26(16) . . . .
C7 C8 C9 O3 -177.37(15) . . . .
C7 C8 C9 C10 -0.1(3) . . . .
C8 C9 C10 O4 -179.28(15) . . . .
C8 C9 C10 C11 0.9(2) . . . .
C9 C10 C11 C6 -1.0(2) . . . .
C9 C10 C11 C12 179.94(15) . . . .
C10 C11 C12 O5 0.8(3) . . . .
C10 C11 C12 O6 -178.48(15) . . . .
C11 C6 C7 C8 0.6(3) . . . .
